data_4341714
loop_
_publ_author_name
'Yellol, Gorakh S.'
'Yellol, Jyoti G.'
'Kenche, Vijaya B.'
'Liu, Xiang Ming'
'Barnham, Kevin J.'
'Donaire, Antonio'
'Janiak, Christoph'
'Ruiz, Jos\'e'

_publ_section_title
;
 Synthesis of 2-Pyridyl-benzimidazole Iridium(III), Ruthenium(II), and
 Platinum(II) Complexes. Study of the Activity as Inhibitors of Amyloid-\b
 Aggregation and Neurotoxicity Evaluation.
;
_journal_issue 2
_journal_name_full 'Inorganic chemistry'
_journal_page_first 470
_journal_page_last 475
_journal_paper_doi 10.1021/ic502119b
_journal_volume 54
_journal_year 2015
_chemical_formula_moiety 'C28 H34 Cl Ir N3 O2, F6 P, C H2 Cl2'
_chemical_formula_sum 'C29 H36 Cl3 F6 Ir N3 O2 P'
_chemical_formula_weight 902.13
_chemical_name_systematic
; 
(\h^5^-pentamethylcyclopentadienyl)-
(methyl 1-butyl-2-pyridyl-benzimidazole carboxylate-\kC,N)-
chlorido-iridium(III) hexafluoridophosphate dichloromethane solvate 
;
_space_group_IT_number 2
_symmetry_cell_setting triclinic
_symmetry_space_group_name_Hall '-P 1'
_symmetry_space_group_name_H-M 'P -1'
_atom_sites_solution_hydrogens geom
_atom_sites_solution_primary direct
_atom_sites_solution_secondary difmap
_audit_creation_method SHELXL-97
_audit_update_record
;
2014-06-02 # Formatted by publCIF

;
_cell_angle_alpha 91.2080(10)
_cell_angle_beta 90.0480(10)
_cell_angle_gamma 100.2900(10)
_cell_formula_units_Z 2
_cell_length_a 8.3118(4)
_cell_length_b 11.8165(5)
_cell_length_c 16.9769(8)
_cell_measurement_reflns_used 9733
_cell_measurement_temperature 100(2)
_cell_measurement_theta_max 30.55
_cell_measurement_theta_min 2.75
_cell_volume 1640.21(13)
_computing_cell_refinement 'Bruker SAINT'
_computing_data_collection 'Bruker SMART'
_computing_data_reduction 'Bruker SAINT'
_computing_molecular_graphics 'DIAMOND (Crystal Impact, 2009)'
_computing_publication_material 'SHELXL-97 (Sheldrick, 2008)'
_computing_structure_refinement 'SHELXL-97 (Sheldrick, 2008)'
_computing_structure_solution 'SHELXS-97 (Sheldrick, 2008)'
_diffrn_ambient_temperature 100(2)
_diffrn_measured_fraction_theta_full 0.998
_diffrn_measured_fraction_theta_max 0.998
_diffrn_measurement_device_type 'Bruker D8 QUEST CCD'
_diffrn_measurement_method '\w and \f scans'
_diffrn_radiation_monochromator graphite
_diffrn_radiation_source 'fine-focus sealed tube'
_diffrn_radiation_type MoK\a
_diffrn_radiation_wavelength 0.71073
_diffrn_reflns_av_R_equivalents 0.0385
_diffrn_reflns_av_sigmaI/netI 0.0226
_diffrn_reflns_limit_h_max 11
_diffrn_reflns_limit_h_min -11
_diffrn_reflns_limit_k_max 16
_diffrn_reflns_limit_k_min -15
_diffrn_reflns_limit_l_max 24
_diffrn_reflns_limit_l_min -24
_diffrn_reflns_number 65066
_diffrn_reflns_theta_full 30.58
_diffrn_reflns_theta_max 30.58
_diffrn_reflns_theta_min 2.10
_exptl_absorpt_coefficient_mu 4.430
_exptl_absorpt_correction_T_max 0.6657
_exptl_absorpt_correction_T_min 0.4161
_exptl_absorpt_correction_type multi-scan
_exptl_absorpt_process_details '(<i>SADABS</i>; Sheldrick, 1996)'
_exptl_crystal_colour yellow
_exptl_crystal_density_diffrn 1.827
_exptl_crystal_density_method 'not measured'
_exptl_crystal_description prism
_exptl_crystal_F_000 888
_exptl_crystal_size_max 0.24
_exptl_crystal_size_mid 0.16
_exptl_crystal_size_min 0.10
_refine_diff_density_max 1.046
_refine_diff_density_min -0.830
_refine_diff_density_rms 0.093
_refine_ls_extinction_method none
_refine_ls_goodness_of_fit_ref 1.059
_refine_ls_hydrogen_treatment constr
_refine_ls_matrix_type full
_refine_ls_number_parameters 430
_refine_ls_number_reflns 10041
_refine_ls_number_restraints 0
_refine_ls_restrained_S_all 1.059
_refine_ls_R_factor_all 0.0203
_refine_ls_R_factor_gt 0.0184
_refine_ls_shift/su_max 0.004
_refine_ls_shift/su_mean 0.000
_refine_ls_structure_factor_coef Fsqd
_refine_ls_weighting_details 'calc w=1/[\s^2^(Fo^2^)+(0.0151P)^2^+1.7417P] where P=(Fo^2^+2Fc^2^)/3'
_refine_ls_weighting_scheme calc
_refine_ls_wR_factor_gt 0.0422
_refine_ls_wR_factor_ref 0.0428
_reflns_number_gt 9573
_reflns_number_total 10041
_reflns_threshold_expression >2sigma(I)
_cod_data_source_file ic502119b_si_002.cif
_cod_data_source_block gy41_p-1
_cod_depositor_comments 'Adding full bibliography for 4341714.cif.'
_cod_database_code 4341714
_publcif_datablock.id {f1d69e4d-cb5c-47ff-b958-ff05a11f52d9}

loop_
_symmetry_equiv_pos_as_xyz
'x, y, z'
'-x, -y, -z'

loop_
_atom_site_label
_atom_site_type_symbol
_atom_site_fract_x
_atom_site_fract_y
_atom_site_fract_z
_atom_site_U_iso_or_equiv
_atom_site_adp_type
_atom_site_occupancy
_atom_site_symmetry_multiplicity
_atom_site_calc_flag
_atom_site_refinement_flags
_atom_site_disorder_assembly
_atom_site_disorder_group
Ir Ir 0.662437(8) 0.700314(5) 0.250236(4) 0.01040(2) Uani 1 1 d . . .
Cl1 Cl 0.45080(5) 0.76034(4) 0.32744(3) 0.01642(8) Uani 1 1 d . . .
C1 C 0.9200(2) 0.71941(17) 0.22659(12) 0.0186(4) Uani 1 1 d . . .
C2 C 0.8904(2) 0.81566(17) 0.27509(11) 0.0190(4) Uani 1 1 d . . .
C3 C 0.7874(2) 0.87648(16) 0.23143(12) 0.0190(4) Uani 1 1 d . . .
C4 C 0.7505(2) 0.81958(16) 0.15704(11) 0.0170(3) Uani 1 1 d . . .
C5 C 0.8335(2) 0.72183(16) 0.15383(11) 0.0166(3) Uani 1 1 d . . .
C6 C 1.0257(3) 0.6357(2) 0.24883(16) 0.0334(5) Uani 1 1 d . . .
H6A H 1.0019 0.5675 0.2140 0.050 Uiso 1 1 calc R . .
H6B H 1.0038 0.6130 0.3035 0.050 Uiso 1 1 calc R . .
H6C H 1.1408 0.6714 0.2436 0.050 Uiso 1 1 calc R . .
C7 C 0.9752(3) 0.8611(2) 0.35031(13) 0.0406(7) Uani 1 1 d . . .
H7A H 1.0453 0.9354 0.3409 0.061 Uiso 1 1 calc R . .
H7B H 1.0421 0.8065 0.3689 0.061 Uiso 1 1 calc R . .
H7C H 0.8935 0.8709 0.3903 0.061 Uiso 1 1 calc R . .
C8 C 0.7293(3) 0.98357(18) 0.25817(16) 0.0336(5) Uani 1 1 d . . .
H8A H 0.8054 1.0510 0.2400 0.050 Uiso 1 1 calc R . .
H8B H 0.7241 0.9860 0.3158 0.050 Uiso 1 1 calc R . .
H8C H 0.6203 0.9839 0.2362 0.050 Uiso 1 1 calc R . .
C9 C 0.6631(3) 0.8632(2) 0.09010(14) 0.0311(5) Uani 1 1 d . . .
H9A H 0.5655 0.8900 0.1100 0.047 Uiso 1 1 calc R . .
H9B H 0.6307 0.8010 0.0510 0.047 Uiso 1 1 calc R . .
H9C H 0.7359 0.9270 0.0655 0.047 Uiso 1 1 calc R . .
C10 C 0.8360(3) 0.6426(2) 0.08408(13) 0.0315(5) Uani 1 1 d . . .
H10A H 0.9248 0.6749 0.0487 0.047 Uiso 1 1 calc R . .
H10B H 0.7313 0.6337 0.0559 0.047 Uiso 1 1 calc R . .
H10C H 0.8534 0.5674 0.1019 0.047 Uiso 1 1 calc R . .
N1 N 0.47381(18) 0.57640(13) 0.19847(9) 0.0130(3) Uani 1 1 d . . .
C11 C 0.3940(2) 0.59564(16) 0.13259(10) 0.0162(3) Uani 1 1 d . . .
H11 H 0.4205 0.6687 0.1089 0.019 Uiso 1 1 calc R . .
C12 C 0.2744(2) 0.51265(17) 0.09791(11) 0.0186(4) Uani 1 1 d . . .
H12 H 0.2182 0.5294 0.0520 0.022 Uiso 1 1 calc R . .
C13 C 0.2380(2) 0.40557(17) 0.13090(11) 0.0187(4) Uani 1 1 d . . .
H13 H 0.1583 0.3469 0.1074 0.022 Uiso 1 1 calc R . .
C14 C 0.3197(2) 0.38458(16) 0.19903(11) 0.0163(3) Uani 1 1 d . . .
H14 H 0.2971 0.3111 0.2224 0.020 Uiso 1 1 calc R . .
C15 C 0.4343(2) 0.47181(15) 0.23258(10) 0.0129(3) Uani 1 1 d . . .
C16 C 0.5249(2) 0.46820(14) 0.30583(10) 0.0116(3) Uani 1 1 d . . .
N2 N 0.63633(18) 0.56066(13) 0.32473(8) 0.0123(3) Uani 1 1 d . . .
C17 C 0.6960(2) 0.54245(15) 0.39848(10) 0.0122(3) Uani 1 1 d . . .
C18 C 0.8068(2) 0.61333(15) 0.44723(10) 0.0140(3) Uani 1 1 d . . .
H18 H 0.8592 0.6872 0.4310 0.017 Uiso 1 1 calc R . .
C19 C 0.8378(2) 0.57184(15) 0.52065(10) 0.0139(3) Uani 1 1 d . . .
C20 C 0.7589(2) 0.46260(16) 0.54508(11) 0.0151(3) Uani 1 1 d . . .
H20 H 0.7826 0.4370 0.5958 0.018 Uiso 1 1 calc R . .
C21 C 0.6477(2) 0.39193(15) 0.49704(10) 0.0149(3) Uani 1 1 d . . .
H21 H 0.5943 0.3184 0.5135 0.018 Uiso 1 1 calc R . .
C22 C 0.6177(2) 0.43395(15) 0.42309(10) 0.0128(3) Uani 1 1 d . . .
N3 N 0.51040(18) 0.38847(12) 0.36364(9) 0.0124(3) Uani 1 1 d . . .
C23 C 0.9529(2) 0.65102(16) 0.57302(11) 0.0163(3) Uani 1 1 d . . .
O1 O 1.02230(19) 0.74498(13) 0.55463(9) 0.0259(3) Uani 1 1 d . . .
O2 O 0.96531(18) 0.60697(12) 0.64424(8) 0.0208(3) Uani 1 1 d . . .
C24 C 1.0694(3) 0.6806(2) 0.69966(12) 0.0259(4) Uani 1 1 d . . .
H24A H 1.1819 0.6948 0.6800 0.039 Uiso 1 1 calc R . .
H24B H 1.0662 0.6432 0.7507 0.039 Uiso 1 1 calc R . .
H24C H 1.0307 0.7539 0.7058 0.039 Uiso 1 1 calc R . .
C25 C 0.3994(2) 0.27792(15) 0.37257(11) 0.0144(3) Uani 1 1 d . . .
H25A H 0.3070 0.2737 0.3352 0.017 Uiso 1 1 calc R . .
H25B H 0.3541 0.2744 0.4266 0.017 Uiso 1 1 calc R . .
C26 C 0.4822(2) 0.17473(16) 0.35802(12) 0.0198(4) Uani 1 1 d . . .
H26A H 0.5810 0.1819 0.3917 0.024 Uiso 1 1 calc R . .
H26B H 0.5170 0.1727 0.3023 0.024 Uiso 1 1 calc R . .
C27 C 0.3651(3) 0.06304(18) 0.37644(14) 0.0280(5) Uani 1 1 d . . .
H27A H 0.2693 0.0555 0.3408 0.034 Uiso 1 1 calc R . .
H27B H 0.4211 -0.0026 0.3649 0.034 Uiso 1 1 calc R . .
C28 C 0.3050(3) 0.0551(2) 0.46110(14) 0.0322(5) Uani 1 1 d . . .
H28A H 0.3978 0.0780 0.4971 0.048 Uiso 1 1 calc R . .
H28B H 0.2526 -0.0242 0.4715 0.048 Uiso 1 1 calc R . .
H28C H 0.2257 0.1065 0.4692 0.048 Uiso 1 1 calc R . .
P P 0.68683(6) 0.26755(5) 0.09452(3) 0.02062(10) Uani 1 1 d . . .
F1 F 0.7119(3) 0.37264(19) 0.15890(15) 0.0531(7) Uani 0.801(4) 1 d P A 1
F2 F 0.8340(3) 0.3322(3) 0.0467(2) 0.0860(14) Uani 0.801(4) 1 d P A 1
F3 F 0.6497(4) 0.1602(3) 0.03851(18) 0.0868(13) Uani 0.801(4) 1 d P A 1
F4 F 0.5401(3) 0.2089(2) 0.15060(17) 0.0606(8) Uani 0.801(4) 1 d P A 1
F1B F 0.8188(15) 0.3765(10) 0.1024(8) 0.068(3) Uiso 0.199(4) 1 d P A 2
F2B F 0.7467(10) 0.2511(7) 0.0000(4) 0.0345(19) Uiso 0.199(4) 1 d P A 2
F3B F 0.5445(16) 0.1690(11) 0.0862(8) 0.075(4) Uiso 0.199(4) 1 d P A 2
F4B F 0.6416(10) 0.2807(7) 0.1768(5) 0.039(2) Uiso 0.199(4) 1 d P A 2
F5 F 0.5633(2) 0.33337(18) 0.05065(9) 0.0493(5) Uani 1 1 d . A .
F6 F 0.8132(2) 0.20591(15) 0.13993(11) 0.0501(4) Uani 1 1 d . A .
C29 C 0.7670(3) 0.0112(2) -0.09467(14) 0.0331(5) Uani 1 1 d . . .
H29A H 0.8029 0.0661 -0.0506 0.040 Uiso 1 1 calc R . .
H29B H 0.6631 -0.0380 -0.0792 0.040 Uiso 1 1 calc R . .
Cl2 Cl 0.73317(7) 0.08856(6) -0.17929(4) 0.03627(13) Uani 1 1 d . . .
Cl3 Cl 0.91604(8) -0.07585(5) -0.11098(4) 0.03938(14) Uani 1 1 d . . .

loop_
_atom_site_aniso_label
_atom_site_aniso_U_11
_atom_site_aniso_U_22
_atom_site_aniso_U_33
_atom_site_aniso_U_23
_atom_site_aniso_U_13
_atom_site_aniso_U_12
Ir 0.01123(3) 0.01049(3) 0.00895(3) 0.00136(2) 0.00050(2) 0.00038(2)
Cl1 0.01789(19) 0.01523(18) 0.01674(19) 0.00287(15) 0.00572(15) 0.00425(15)
C1 0.0104(7) 0.0242(9) 0.0209(9) 0.0084(7) 0.0046(7) 0.0013(7)
C2 0.0171(8) 0.0218(9) 0.0134(8) 0.0020(7) -0.0007(7) -0.0095(7)
C3 0.0202(9) 0.0136(8) 0.0208(9) 0.0022(7) 0.0076(7) -0.0042(7)
C4 0.0160(8) 0.0180(8) 0.0161(8) 0.0074(7) 0.0023(7) -0.0006(7)
C5 0.0162(8) 0.0195(8) 0.0127(8) 0.0013(6) 0.0045(6) -0.0007(7)
C6 0.0183(10) 0.0402(13) 0.0448(14) 0.0203(11) 0.0074(9) 0.0110(9)
C7 0.0427(14) 0.0469(15) 0.0185(10) 0.0068(10) -0.0072(10) -0.0298(12)
C8 0.0414(13) 0.0141(9) 0.0434(13) -0.0007(9) 0.0194(11) -0.0005(9)
C9 0.0255(10) 0.0375(12) 0.0292(11) 0.0211(10) -0.0035(9) 0.0002(9)
C10 0.0404(13) 0.0303(11) 0.0209(10) -0.0077(8) 0.0130(9) -0.0004(10)
N1 0.0131(6) 0.0136(7) 0.0118(6) -0.0001(5) -0.0004(5) 0.0008(5)
C11 0.0182(8) 0.0175(8) 0.0127(8) 0.0022(6) -0.0012(6) 0.0025(7)
C12 0.0194(9) 0.0224(9) 0.0134(8) 0.0004(7) -0.0038(7) 0.0020(7)
C13 0.0193(9) 0.0185(9) 0.0164(8) -0.0034(7) -0.0024(7) -0.0010(7)
C14 0.0183(8) 0.0143(8) 0.0151(8) 0.0000(6) 0.0006(7) -0.0002(7)
C15 0.0128(7) 0.0137(8) 0.0125(7) -0.0005(6) 0.0016(6) 0.0029(6)
C16 0.0128(7) 0.0102(7) 0.0118(7) 0.0005(6) 0.0014(6) 0.0022(6)
N2 0.0131(6) 0.0124(6) 0.0110(6) 0.0013(5) -0.0004(5) 0.0015(5)
C17 0.0135(7) 0.0120(7) 0.0113(7) 0.0020(6) 0.0010(6) 0.0032(6)
C18 0.0142(8) 0.0133(8) 0.0144(8) 0.0009(6) -0.0005(6) 0.0024(6)
C19 0.0132(7) 0.0154(8) 0.0137(7) 0.0000(6) -0.0003(6) 0.0040(6)
C20 0.0162(8) 0.0163(8) 0.0138(8) 0.0019(6) 0.0004(6) 0.0051(7)
C21 0.0174(8) 0.0140(8) 0.0137(8) 0.0028(6) 0.0015(6) 0.0038(6)
C22 0.0136(7) 0.0128(7) 0.0124(7) 0.0008(6) 0.0007(6) 0.0033(6)
N3 0.0131(6) 0.0107(6) 0.0131(6) 0.0018(5) 0.0007(5) 0.0008(5)
C23 0.0151(8) 0.0201(9) 0.0149(8) -0.0006(7) -0.0007(6) 0.0067(7)
O1 0.0296(8) 0.0232(7) 0.0214(7) 0.0023(6) -0.0068(6) -0.0053(6)
O2 0.0230(7) 0.0226(7) 0.0151(6) 0.0011(5) -0.0069(5) -0.0004(6)
C24 0.0250(10) 0.0325(11) 0.0169(9) -0.0021(8) -0.0077(8) -0.0035(8)
C25 0.0136(8) 0.0127(8) 0.0160(8) 0.0025(6) 0.0018(6) -0.0007(6)
C26 0.0219(9) 0.0124(8) 0.0244(9) -0.0013(7) 0.0078(7) 0.0016(7)
C27 0.0337(11) 0.0136(9) 0.0340(11) -0.0020(8) 0.0096(9) -0.0030(8)
C28 0.0409(13) 0.0198(10) 0.0336(12) 0.0082(9) 0.0083(10) -0.0015(9)
P 0.0206(2) 0.0235(2) 0.0184(2) 0.00220(19) -0.00350(19) 0.00557(19)
F1 0.0524(13) 0.0433(12) 0.0686(15) -0.0300(11) -0.0333(12) 0.0261(10)
F2 0.0413(13) 0.116(3) 0.117(3) 0.091(2) 0.0534(16) 0.0473(16)
F3 0.082(2) 0.100(2) 0.091(2) -0.0835(19) -0.0579(17) 0.0624(18)
F4 0.0564(14) 0.0450(13) 0.0846(19) 0.0313(13) 0.0382(13) 0.0165(11)
F5 0.0437(9) 0.0894(13) 0.0271(7) 0.0122(8) -0.0002(7) 0.0439(9)
F6 0.0527(10) 0.0451(9) 0.0588(11) 0.0120(8) -0.0169(8) 0.0247(8)
C29 0.0366(12) 0.0391(13) 0.0268(11) 0.0073(10) 0.0095(10) 0.0148(11)
Cl2 0.0323(3) 0.0458(3) 0.0299(3) 0.0146(2) 0.0082(2) 0.0031(2)
Cl3 0.0307(3) 0.0314(3) 0.0571(4) 0.0027(3) 0.0112(3) 0.0083(2)

loop_
_atom_type_symbol
_atom_type_description
_atom_type_scat_dispersion_real
_atom_type_scat_dispersion_imag
_atom_type_scat_source
C C 0.0033 0.0016 'International Tables Vol C Tables 4.2.6.8 and 6.1.1.4'
H H 0.0000 0.0000 'International Tables Vol C Tables 4.2.6.8 and 6.1.1.4'
Cl Cl 0.1484 0.1585 'International Tables Vol C Tables 4.2.6.8 and 6.1.1.4'
F F 0.0171 0.0103 'International Tables Vol C Tables 4.2.6.8 and 6.1.1.4'
Ir Ir -1.4442 7.9887 'International Tables Vol C Tables 4.2.6.8 and 6.1.1.4'
N N 0.0061 0.0033 'International Tables Vol C Tables 4.2.6.8 and 6.1.1.4'
O O 0.0106 0.0060 'International Tables Vol C Tables 4.2.6.8 and 6.1.1.4'
P P 0.1023 0.0942 'International Tables Vol C Tables 4.2.6.8 and 6.1.1.4'

loop_
_geom_angle_atom_site_label_1
_geom_angle_atom_site_label_2
_geom_angle_atom_site_label_3
_geom_angle
N2 Ir N1 75.08(6)
N2 Ir C1 99.35(7)
N1 Ir C1 126.57(7)
N2 Ir C5 122.83(7)
N1 Ir C5 99.65(6)
C1 Ir C5 38.82(7)
N2 Ir C2 110.00(7)
N1 Ir C2 164.48(7)
C1 Ir C2 39.19(8)
C5 Ir C2 65.10(7)
N2 Ir C4 161.76(7)
N1 Ir C4 105.80(6)
C1 Ir C4 65.10(7)
C5 Ir C4 38.97(7)
C2 Ir C4 64.62(7)
N2 Ir C3 145.49(7)
N1 Ir C3 139.31(7)
C1 Ir C3 64.76(8)
C5 Ir C3 64.52(7)
C2 Ir C3 38.36(8)
C4 Ir C3 38.12(7)
N2 Ir Cl1 85.32(4)
N1 Ir Cl1 85.93(4)
C1 Ir Cl1 147.38(6)
C5 Ir Cl1 151.84(5)
C2 Ir Cl1 108.83(6)
C4 Ir Cl1 112.91(5)
C3 Ir Cl1 93.30(5)
C5 C1 C2 107.73(17)
C5 C1 C6 127.0(2)
C2 C1 C6 125.3(2)
C5 C1 Ir 70.85(10)
C2 C1 Ir 70.84(10)
C6 C1 Ir 125.00(14)
C3 C2 C1 107.72(16)
C3 C2 C7 123.5(2)
C1 C2 C7 127.8(2)
C3 C2 Ir 71.63(10)
C1 C2 Ir 69.97(10)
C7 C2 Ir 132.90(14)
C4 C3 C2 108.89(17)
C4 C3 C8 125.1(2)
C2 C3 C8 126.0(2)
C4 C3 Ir 70.79(10)
C2 C3 Ir 70.01(10)
C8 C3 Ir 126.03(14)
C3 C4 C5 107.58(16)
C3 C4 C9 125.83(19)
C5 C4 C9 126.01(19)
C3 C4 Ir 71.09(10)
C5 C4 Ir 69.69(10)
C9 C4 Ir 131.38(14)
C1 C5 C4 108.07(16)
C1 C5 C10 126.57(19)
C4 C5 C10 125.25(18)
C1 C5 Ir 70.33(10)
C4 C5 Ir 71.34(10)
C10 C5 Ir 126.95(14)
C1 C6 H6A 109.5
C1 C6 H6B 109.5
H6A C6 H6B 109.5
C1 C6 H6C 109.5
H6A C6 H6C 109.5
H6B C6 H6C 109.5
C2 C7 H7A 109.5
C2 C7 H7B 109.5
H7A C7 H7B 109.5
C2 C7 H7C 109.5
H7A C7 H7C 109.5
H7B C7 H7C 109.5
C3 C8 H8A 109.5
C3 C8 H8B 109.5
H8A C8 H8B 109.5
C3 C8 H8C 109.5
H8A C8 H8C 109.5
H8B C8 H8C 109.5
C4 C9 H9A 109.5
C4 C9 H9B 109.5
H9A C9 H9B 109.5
C4 C9 H9C 109.5
H9A C9 H9C 109.5
H9B C9 H9C 109.5
C5 C10 H10A 109.5
C5 C10 H10B 109.5
H10A C10 H10B 109.5
C5 C10 H10C 109.5
H10A C10 H10C 109.5
H10B C10 H10C 109.5
C11 N1 C15 118.57(15)
C11 N1 Ir 122.90(12)
C15 N1 Ir 118.51(11)
N1 C11 C12 122.37(17)
N1 C11 H11 118.8
C12 C11 H11 118.8
C13 C12 C11 119.11(17)
C13 C12 H12 120.4
C11 C12 H12 120.4
C12 C13 C14 119.07(17)
C12 C13 H13 120.5
C14 C13 H13 120.5
C15 C14 C13 119.35(17)
C15 C14 H14 120.3
C13 C14 H14 120.3
N1 C15 C14 121.45(16)
N1 C15 C16 111.31(15)
C14 C15 C16 127.24(16)
N2 C16 N3 111.40(15)
N2 C16 C15 116.91(15)
N3 C16 C15 131.53(15)
C16 N2 C17 106.93(14)
C16 N2 Ir 117.99(11)
C17 N2 Ir 134.58(12)
N2 C17 C18 130.83(16)
N2 C17 C22 108.07(15)
C18 C17 C22 121.03(16)
C17 C18 C19 117.33(16)
C17 C18 H18 121.3
C19 C18 H18 121.3
C18 C19 C20 121.40(16)
C18 C19 C23 116.37(16)
C20 C19 C23 122.18(16)
C21 C20 C19 121.55(16)
C21 C20 H20 119.2
C19 C20 H20 119.2
C20 C21 C22 116.74(16)
C20 C21 H21 121.6
C22 C21 H21 121.6
N3 C22 C21 131.24(16)
N3 C22 C17 106.75(15)
C21 C22 C17 121.94(16)
C16 N3 C22 106.84(14)
C16 N3 C25 131.85(15)
C22 N3 C25 121.11(14)
O1 C23 O2 123.79(18)
O1 C23 C19 124.30(17)
O2 C23 C19 111.87(16)
C23 O2 C24 115.28(16)
O2 C24 H24A 109.5
O2 C24 H24B 109.5
H24A C24 H24B 109.5
O2 C24 H24C 109.5
H24A C24 H24C 109.5
H24B C24 H24C 109.5
N3 C25 C26 113.10(15)
N3 C25 H25A 109.0
C26 C25 H25A 109.0
N3 C25 H25B 109.0
C26 C25 H25B 109.0
H25A C25 H25B 107.8
C25 C26 C27 110.44(16)
C25 C26 H26A 109.6
C27 C26 H26A 109.6
C25 C26 H26B 109.6
C27 C26 H26B 109.6
H26A C26 H26B 108.1
C28 C27 C26 114.52(18)
C28 C27 H27A 108.6
C26 C27 H27A 108.6
C28 C27 H27B 108.6
C26 C27 H27B 108.6
H27A C27 H27B 107.6
C27 C28 H28A 109.5
C27 C28 H28B 109.5
H28A C28 H28B 109.5
C27 C28 H28C 109.5
H28A C28 H28C 109.5
H28B C28 H28C 109.5
F4B P F3B 88.5(6)
F4B P F1B 90.2(6)
F3B P F1B 174.0(7)
F4B P F3 129.6(4)
F3B P F3 46.5(5)
F1B P F3 137.0(5)
F4B P F2 130.5(4)
F3B P F2 140.9(6)
F3 P F2 96.2(2)
F4B P F5 101.7(3)
F3B P F5 81.7(5)
F1B P F5 92.8(4)
F3 P F5 93.63(12)
F2 P F5 91.41(11)
F4B P F6 77.3(3)
F3B P F6 100.1(5)
F1B P F6 85.3(4)
F3 P F6 88.35(12)
F2 P F6 87.86(11)
F5 P F6 177.95(11)
F1B P F4 133.6(5)
F3 P F4 88.94(18)
F2 P F4 174.7(2)
F5 P F4 89.54(11)
F6 P F4 91.02(12)
F3B P F1 128.1(5)
F1B P F1 48.6(5)
F3 P F1 174.21(19)
F2 P F1 89.55(19)
F5 P F1 86.90(10)
F6 P F1 91.18(10)
F4 P F1 85.30(15)
F4B P F2B 177.7(4)
F3B P F2B 92.6(6)
F1B P F2B 88.9(6)
F3 P F2B 50.7(3)
F2 P F2B 48.3(3)
F5 P F2B 80.4(3)
F6 P F2B 100.5(3)
F4 P F2B 137.0(3)
F1 P F2B 135.0(3)
Cl3 C29 Cl2 112.02(13)
Cl3 C29 H29A 109.2
Cl2 C29 H29A 109.2
Cl3 C29 H29B 109.2
Cl2 C29 H29B 109.2
H29A C29 H29B 107.9

loop_
_geom_bond_atom_site_label_1
_geom_bond_atom_site_label_2
_geom_bond_distance
Ir N2 2.0809(14)
Ir N1 2.1208(15)
Ir C1 2.1512(18)
Ir C5 2.1582(18)
Ir C2 2.1628(18)
Ir C4 2.1802(18)
Ir C3 2.1841(18)
Ir Cl1 2.3929(4)
C1 C5 1.432(3)
C1 C2 1.447(3)
C1 C6 1.489(3)
C2 C3 1.428(3)
C2 C7 1.500(3)
C3 C4 1.425(3)
C3 C8 1.495(3)
C4 C5 1.447(3)
C4 C9 1.497(3)
C5 C10 1.496(3)
C6 H6A 0.9800
C6 H6B 0.9800
C6 H6C 0.9800
C7 H7A 0.9800
C7 H7B 0.9800
C7 H7C 0.9800
C8 H8A 0.9800
C8 H8B 0.9800
C8 H8C 0.9800
C9 H9A 0.9800
C9 H9B 0.9800
C9 H9C 0.9800
C10 H10A 0.9800
C10 H10B 0.9800
C10 H10C 0.9800
N1 C11 1.344(2)
N1 C15 1.362(2)
C11 C12 1.387(3)
C11 H11 0.9500
C12 C13 1.378(3)
C12 H12 0.9500
C13 C14 1.390(3)
C13 H13 0.9500
C14 C15 1.385(2)
C14 H14 0.9500
C15 C16 1.459(2)
C16 N2 1.333(2)
C16 N3 1.365(2)
N2 C17 1.382(2)
C17 C18 1.388(2)
C17 C22 1.402(2)
C18 C19 1.390(2)
C18 H18 0.9500
C19 C20 1.410(2)
C19 C23 1.492(3)
C20 C21 1.382(3)
C20 H20 0.9500
C21 C22 1.398(2)
C21 H21 0.9500
C22 N3 1.381(2)
N3 C25 1.469(2)
C23 O1 1.204(2)
C23 O2 1.337(2)
O2 C24 1.444(2)
C24 H24A 0.9800
C24 H24B 0.9800
C24 H24C 0.9800
C25 C26 1.520(3)
C25 H25A 0.9900
C25 H25B 0.9900
C26 C27 1.532(3)
C26 H26A 0.9900
C26 H26B 0.9900
C27 C28 1.521(3)
C27 H27A 0.9900
C27 H27B 0.9900
C28 H28A 0.9800
C28 H28B 0.9800
C28 H28C 0.9800
P F4B 1.460(8)
P F3B 1.508(12)
P F1B 1.538(12)
P F3 1.555(2)
P F2 1.560(2)
P F5 1.5881(15)
P F6 1.5887(16)
P F4 1.613(2)
P F1 1.622(2)
P F2B 1.697(8)
C29 Cl3 1.764(2)
C29 Cl2 1.768(2)
C29 H29A 0.9900
C29 H29B 0.9900
